data_4343340
loop_
_publ_author_name
'Agonigi, Gabriele'
'Riedel, Tina'
'Zacchini, Stefano'
'P\(aunescu, Emilia'
'Pampaloni, Guido'
'Bartalucci, Niccol\`o'
'Dyson, Paul J.'
'Marchetti, Fabio'

_publ_section_title
;
 Synthesis and Antiproliferative Activity of New Ruthenium Complexes with
 Ethacrynic-Acid-Modified Pyridine and Triphenylphosphine Ligands.
;
_journal_issue 13
_journal_name_full 'Inorganic chemistry'
_journal_page_first 6504
_journal_page_last 6512
_journal_paper_doi 10.1021/acs.inorgchem.5b00802
_journal_volume 54
_journal_year 2015
_chemical_formula_sum 'C33 H39 Cl4 N O5 Ru'
_chemical_formula_weight 772.52
_chemical_name_systematic
; 
 ? 
;
_space_group_IT_number 14
_symmetry_cell_setting monoclinic
_symmetry_space_group_name_Hall '-P 2ybc'
_symmetry_space_group_name_H-M 'P 1 21/c 1'
_atom_sites_solution_hydrogens geom
_atom_sites_solution_primary direct
_atom_sites_solution_secondary difmap
_audit_creation_method SHELXL-97
_cell_angle_alpha 90.00
_cell_angle_beta 98.5820(10)
_cell_angle_gamma 90.00
_cell_formula_units_Z 4
_cell_length_a 14.2454(11)
_cell_length_b 10.6848(8)
_cell_length_c 23.3046(18)
_cell_measurement_reflns_used 9897
_cell_measurement_temperature 293(2)
_cell_measurement_theta_max 26.7465
_cell_measurement_theta_min 2.3925
_cell_volume 3507.5(5)
_computing_cell_refinement 'APEX2 (Bruker AXS, 2006)'
_computing_data_collection 'APEX2 (Bruker AXS, 2006)'
_computing_data_reduction 'SAINT (Bruker AXS, 2004)'
_computing_molecular_graphics 'ORTEPII (Johnson, 1996)'
_computing_publication_material 'XCIF (Bruker AXS, 2001)'
_computing_structure_refinement 'SHELXL-97 (Sheldrick, 1997)'
_computing_structure_solution 'SHELXS-97 (Sheldrick, 1990)'
_diffrn_ambient_temperature 293(2)
_diffrn_measured_fraction_theta_full 0.998
_diffrn_measured_fraction_theta_max 0.998
_diffrn_measurement_device_type 'CCD area detector'
_diffrn_measurement_method 'phi and omega scans'
_diffrn_radiation_monochromator graphite
_diffrn_radiation_source 'fine-focus sealed tube'
_diffrn_radiation_type MoK\a
_diffrn_radiation_wavelength 0.71073
_diffrn_reflns_av_R_equivalents 0.0290
_diffrn_reflns_av_sigmaI/netI 0.0224
_diffrn_reflns_limit_h_max 18
_diffrn_reflns_limit_h_min -18
_diffrn_reflns_limit_k_max 13
_diffrn_reflns_limit_k_min -13
_diffrn_reflns_limit_l_max 29
_diffrn_reflns_limit_l_min -29
_diffrn_reflns_number 37831
_diffrn_reflns_theta_full 27.00
_diffrn_reflns_theta_max 27.00
_diffrn_reflns_theta_min 1.45
_exptl_absorpt_coefficient_mu 0.791
_exptl_absorpt_correction_T_max 0.9110
_exptl_absorpt_correction_T_min 0.8515
_exptl_absorpt_correction_type empirical
_exptl_absorpt_process_details
; 
 Data were corrected for Lorentz polarization and absorption
 effects (empirical absorption correction SADABS).
 R(int) =  0.1231 (selected reflections only, before parameter refinement)
 R(int) =  0.0443 (selected reflections only, after parameter refinement)
;
_exptl_crystal_colour orange
_exptl_crystal_density_diffrn 1.463
_exptl_crystal_density_method 'not measured'
_exptl_crystal_description prism
_exptl_crystal_F_000 1584
_exptl_crystal_size_max 0.21
_exptl_crystal_size_mid 0.16
_exptl_crystal_size_min 0.12
_refine_diff_density_max 0.958
_refine_diff_density_min -0.610
_refine_diff_density_rms 0.077
_refine_ls_extinction_method none
_refine_ls_goodness_of_fit_ref 1.039
_refine_ls_hydrogen_treatment constr
_refine_ls_matrix_type full
_refine_ls_number_parameters 506
_refine_ls_number_reflns 7649
_refine_ls_number_restraints 834
_refine_ls_restrained_S_all 1.084
_refine_ls_R_factor_all 0.0630
_refine_ls_R_factor_gt 0.0479
_refine_ls_shift/su_max 0.001
_refine_ls_shift/su_mean 0.000
_refine_ls_structure_factor_coef Fsqd
_refine_ls_weighting_details 'calc w=1/[\s^2^(Fo^2^)+(0.0967P)^2^+1.9059P] where P=(Fo^2^+2Fc^2^)/3'
_refine_ls_weighting_scheme calc
_refine_ls_wR_factor_gt 0.1410
_refine_ls_wR_factor_ref 0.1574
_reflns_number_gt 5970
_reflns_number_total 7649
_reflns_threshold_expression >2sigma(I)
_cod_data_source_file ic5b00802_si_001.cif
_cod_data_source_block p21c
_cod_depositor_comments
;
The following automatic conversions were performed:

'_symmetry_cell_setting' value 'Monoclinic' changed to 'monoclinic'
according to
/usr/data/users/saulius/crontab/automatic-downloads/rss-feeds/ACS/lib/dictionaries/cif_core.dic
dictionary named 'cif_core.dic' version 2.4.2 from 2011-04-26.

Automatic conversion script
Id: cif_fix_values 3271 2015-04-21 07:52:19Z andrius 

 Adding full bibliography for 4343340.cif.
;
_cod_original_sg_symbol_H-M P2(1)/c
_cod_database_code 4343340

loop_
_symmetry_equiv_pos_as_xyz
'x, y, z'
'-x, y+1/2, -z+1/2'
'-x, -y, -z'
'x, -y-1/2, z-1/2'

loop_
_atom_site_label
_atom_site_type_symbol
_atom_site_fract_x
_atom_site_fract_y
_atom_site_fract_z
_atom_site_U_iso_or_equiv
_atom_site_adp_type
_atom_site_occupancy
_atom_site_symmetry_multiplicity
_atom_site_calc_flag
_atom_site_refinement_flags
_atom_site_disorder_assembly
_atom_site_disorder_group
Ru1 Ru 0.67549(2) -0.14279(3) 0.861985(12) 0.05277(13) Uani 1 1 d . B .
Cl1 Cl 0.58474(8) -0.25131(10) 0.92595(5) 0.0679(3) Uani 1 1 d . . .
Cl2 Cl 0.54360(8) -0.15817(10) 0.78482(4) 0.0695(3) Uani 1 1 d . . .
N1 N 0.6091(2) 0.0232(3) 0.88727(13) 0.0569(7) Uani 1 1 d U . .
O1 O 0.4781(2) 0.4513(2) 0.88601(13) 0.0715(8) Uani 1 1 d U A .
O2 O 0.3644(3) 0.5520(3) 0.92311(16) 0.0903(10) Uani 1 1 d U A .
C1 C 0.6065(3) 0.0521(4) 0.94288(16) 0.0613(9) Uani 1 1 d U . .
H1 H 0.6285 -0.0065 0.9712 0.074 Uiso 1 1 calc R . .
C2 C 0.5726(3) 0.1646(4) 0.96004(17) 0.0689(11) Uani 1 1 d U . .
H2 H 0.5722 0.1808 0.9992 0.083 Uiso 1 1 calc R . .
C3 C 0.5393(3) 0.2531(4) 0.91899(17) 0.0659(10) Uani 1 1 d U . .
C4 C 0.5398(4) 0.2225(4) 0.86150(17) 0.0720(11) Uani 1 1 d U . .
H4 H 0.5169 0.2790 0.8324 0.086 Uiso 1 1 calc R . .
C5 C 0.5741(3) 0.1083(4) 0.84746(17) 0.0689(11) Uani 1 1 d U . .
H5 H 0.5730 0.0890 0.8085 0.083 Uiso 1 1 calc R . .
C6 C 0.5030(4) 0.3767(4) 0.9375(2) 0.0786(12) Uani 1 1 d U . .
H6A H 0.4478 0.3640 0.9567 0.094 Uiso 1 1 calc R . .
H6B H 0.5516 0.4185 0.9644 0.094 Uiso 1 1 calc R . .
C7 C 0.4074(3) 0.5323(4) 0.8844(2) 0.0661(10) Uani 1 1 d DU . .
C8 C 0.3899(12) 0.5878(19) 0.8240(5) 0.066(2) Uani 0.666(4) 1 d PDU A 1
H8A H 0.4348 0.6547 0.8208 0.080 Uiso 0.666(4) 1 calc PR A 1
H8B H 0.3981 0.5241 0.7956 0.080 Uiso 0.666(4) 1 calc PR A 1
O3 O 0.2951(8) 0.6355(7) 0.8136(4) 0.072(2) Uani 0.666(4) 1 d PDU A 1
C9 C 0.2773(6) 0.7522(6) 0.8307(5) 0.0636(14) Uani 0.666(4) 1 d PGDU A 1
C10 C 0.1831(5) 0.7892(6) 0.8171(4) 0.0727(18) Uani 0.666(4) 1 d PGDU A 1
C11 C 0.1533(3) 0.9016(6) 0.8385(3) 0.077(2) Uani 0.666(4) 1 d PGDU A 1
C12 C 0.2179(4) 0.9770(5) 0.8733(2) 0.0731(16) Uani 0.666(4) 1 d PGDU A 1
C13 C 0.3121(4) 0.9400(5) 0.8869(2) 0.0677(16) Uani 0.666(4) 1 d PGDU A 1
H13 H 0.3553 0.9905 0.9102 0.081 Uiso 0.666(4) 1 calc PR A 1
C14 C 0.3418(4) 0.8276(7) 0.8656(4) 0.0682(18) Uani 0.666(4) 1 d PGDU A 1
H14 H 0.4049 0.8028 0.8746 0.082 Uiso 0.666(4) 1 calc PR A 1
C15 C 0.1901(7) 1.0986(8) 0.9005(4) 0.0957(19) Uani 0.666(4) 1 d PDU A 1
O4 O 0.1423(7) 1.0897(10) 0.9405(4) 0.150(3) Uani 0.666(4) 1 d PDU A 1
C16 C 0.2154(10) 1.2218(10) 0.8783(6) 0.127(2) Uani 0.666(4) 1 d PDU A 1
C17 C 0.2899(15) 1.238(2) 0.8554(8) 0.141(5) Uani 0.666(4) 1 d PDU A 1
H17A H 0.3305 1.1709 0.8522 0.169 Uiso 0.666(4) 1 calc PR A 1
H17B H 0.3039 1.3165 0.8419 0.169 Uiso 0.666(4) 1 calc PR A 1
C18 C 0.1666(11) 1.3396(10) 0.8981(6) 0.138(3) Uani 0.666(4) 1 d PDU A 1
H18A H 0.1465 1.3248 0.9355 0.166 Uiso 0.666(4) 1 calc PR A 1
H18B H 0.2106 1.4095 0.9019 0.166 Uiso 0.666(4) 1 calc PR A 1
C19 C 0.0806(14) 1.3699(19) 0.8528(9) 0.176(5) Uani 0.666(4) 1 d PDU A 1
H19A H 0.0501 1.4441 0.8642 0.264 Uiso 0.666(4) 1 calc PR A 1
H19B H 0.0367 1.3012 0.8499 0.264 Uiso 0.666(4) 1 calc PR A 1
H19C H 0.1010 1.3835 0.8158 0.264 Uiso 0.666(4) 1 calc PR A 1
Cl3 Cl 0.1055(8) 0.6950(12) 0.7733(7) 0.1121(17) Uani 0.666(4) 1 d PDU A 1
Cl4 Cl 0.0367(3) 0.9477(5) 0.8206(2) 0.1310(17) Uani 0.666(4) 1 d PDU A 1
C8' C 0.395(2) 0.598(4) 0.8260(11) 0.067(3) Uani 0.334(4) 1 d PDU A 2
H8'1 H 0.4428 0.6636 0.8279 0.080 Uiso 0.334(4) 1 calc PR A 2
H8'2 H 0.4092 0.5381 0.7972 0.080 Uiso 0.334(4) 1 calc PR A 2
O3' O 0.3049(17) 0.6531(15) 0.8054(9) 0.069(3) Uani 0.334(4) 1 d PDU A 2
C9' C 0.2810(12) 0.7632(12) 0.8301(11) 0.067(2) Uani 0.334(4) 1 d PGDU A 2
C10' C 0.1899(10) 0.8103(12) 0.8140(9) 0.072(3) Uani 0.334(4) 1 d PGDU A 2
C11' C 0.1700(7) 0.9341(11) 0.8262(6) 0.076(3) Uani 0.334(4) 1 d PGDU A 2
C12' C 0.2412(8) 1.0106(9) 0.8544(6) 0.084(2) Uani 0.334(4) 1 d PGDU A 2
C13' C 0.3322(7) 0.9635(12) 0.8706(6) 0.075(3) Uani 0.334(4) 1 d PGDU A 2
H13' H 0.3799 1.0148 0.8895 0.090 Uiso 0.334(4) 1 calc PR A 2
C14' C 0.3522(9) 0.8398(14) 0.8584(9) 0.070(3) Uani 0.334(4) 1 d PGDU A 2
H14' H 0.4131 0.8083 0.8692 0.084 Uiso 0.334(4) 1 calc PR A 2
C15' C 0.2300(14) 1.1551(14) 0.8583(9) 0.111(3) Uani 0.334(4) 1 d PDU A 2
O4' O 0.2869(19) 1.228(2) 0.8388(11) 0.126(5) Uani 0.334(4) 1 d PDU A 2
C16' C 0.1587(16) 1.1976(19) 0.8940(8) 0.121(3) Uani 0.334(4) 1 d PDU A 2
C17' C 0.191(2) 1.148(2) 0.9422(7) 0.141(6) Uani 0.334(4) 1 d PDU A 2
H17C H 0.2459 1.0998 0.9458 0.170 Uiso 0.334(4) 1 calc PR A 2
H17D H 0.1593 1.1587 0.9740 0.170 Uiso 0.334(4) 1 calc PR A 2
C18' C 0.090(2) 1.304(2) 0.8832(12) 0.144(4) Uani 0.334(4) 1 d PDU A 2
H18C H 0.1057 1.3663 0.9134 0.172 Uiso 0.334(4) 1 calc PR A 2
H18D H 0.0266 1.2737 0.8852 0.172 Uiso 0.334(4) 1 calc PR A 2
C19' C 0.092(3) 1.366(3) 0.8238(14) 0.172(8) Uani 0.334(4) 1 d PDU A 2
H19D H 0.0540 1.4403 0.8210 0.258 Uiso 0.334(4) 1 calc PR A 2
H19E H 0.0668 1.3085 0.7936 0.258 Uiso 0.334(4) 1 calc PR A 2
H19F H 0.1562 1.3867 0.8198 0.258 Uiso 0.334(4) 1 calc PR A 2
Cl3' Cl 0.1014(16) 0.714(3) 0.7812(16) 0.1121(17) Uani 0.33 1 d PDU A 2
Cl4' Cl 0.0598(6) 0.9940(11) 0.8043(5) 0.1310(17) Uani 0.33 1 d PDU A 2
C21 C 0.7703(4) -0.2976(5) 0.8498(3) 0.0845(13) Uani 1 1 d DU . .
C22 C 0.7959(3) -0.2427(6) 0.9045(2) 0.0892(14) Uani 1 1 d U B .
H22 H 0.8010 -0.2916 0.9378 0.107 Uiso 1 1 calc R . .
C23 C 0.8143(3) -0.1104(6) 0.9088(3) 0.0905(14) Uani 1 1 d U . .
H23 H 0.8326 -0.0747 0.9452 0.109 Uiso 1 1 calc RD B .
C24 C 0.8052(4) -0.0344(5) 0.8596(3) 0.0862(13) Uani 1 1 d U B .
C25 C 0.7796(3) -0.0893(5) 0.8070(2) 0.0823(12) Uani 1 1 d U . .
H25 H 0.7730 -0.0403 0.7736 0.099 Uiso 1 1 calc R B .
C26 C 0.7631(4) -0.2183(5) 0.8021(2) 0.0806(12) Uani 1 1 d U B .
H26 H 0.7465 -0.2525 0.7652 0.097 Uiso 1 1 calc R . .
C27 C 0.7615(17) -0.4372(15) 0.8632(14) 0.103(4) Uani 0.32(2) 1 d PDU B 1
H27 H 0.7419 -0.4439 0.9016 0.124 Uiso 0.32(2) 1 calc PR B 1
C28 C 0.8493(17) -0.512(2) 0.8642(16) 0.120(6) Uani 0.32(2) 1 d PDU B 1
H28A H 0.8962 -0.4845 0.8956 0.180 Uiso 0.32(2) 1 calc PR B 1
H28B H 0.8733 -0.5021 0.8282 0.180 Uiso 0.32(2) 1 calc PR B 1
H28C H 0.8354 -0.5991 0.8697 0.180 Uiso 0.32(2) 1 calc PR B 1
C29 C 0.6829(17) -0.485(3) 0.8206(15) 0.110(6) Uani 0.32(2) 1 d PDU B 1
H29A H 0.6258 -0.4403 0.8242 0.165 Uiso 0.32(2) 1 calc PR B 1
H29B H 0.6736 -0.5728 0.8277 0.165 Uiso 0.32(2) 1 calc PR B 1
H29C H 0.6980 -0.4748 0.7821 0.165 Uiso 0.32(2) 1 calc PR B 1
C27' C 0.7466(8) -0.4382(8) 0.8392(7) 0.103(3) Uani 0.68(2) 1 d PDU B 2
H27' H 0.7285 -0.4723 0.8750 0.124 Uiso 0.68(2) 1 calc PR B 2
C28' C 0.8380(9) -0.5020(12) 0.8294(9) 0.135(4) Uani 0.68(2) 1 d PDU B 2
H28D H 0.8865 -0.4861 0.8618 0.203 Uiso 0.68(2) 1 calc PR B 2
H28E H 0.8578 -0.4698 0.7946 0.203 Uiso 0.68(2) 1 calc PR B 2
H28F H 0.8276 -0.5906 0.8254 0.203 Uiso 0.68(2) 1 calc PR B 2
C29' C 0.6698(9) -0.4702(11) 0.7907(7) 0.114(3) Uani 0.68(2) 1 d PDU B 2
H29D H 0.6110 -0.4340 0.7981 0.171 Uiso 0.68(2) 1 calc PR B 2
H29E H 0.6631 -0.5595 0.7879 0.171 Uiso 0.68(2) 1 calc PR B 2
H29F H 0.6856 -0.4377 0.7550 0.171 Uiso 0.68(2) 1 calc PR B 2
C30 C 0.8170(5) 0.1072(6) 0.8620(3) 0.132(2) Uani 1 1 d U . .
H30A H 0.8347 0.1331 0.9016 0.198 Uiso 1 1 calc R B .
H30B H 0.7582 0.1463 0.8462 0.198 Uiso 1 1 calc R . .
H30C H 0.8656 0.1315 0.8398 0.198 Uiso 1 1 calc R . .
O101 O 0.1992(9) 0.7234(11) 0.9826(8) 0.211(5) Uiso 0.540(9) 1 d PDU C 1
C102 C 0.1444(6) 0.8305(7) 0.9787(3) 0.222(7) Uiso 0.540(9) 1 d PDU C 1
H10A H 0.1480 0.8733 0.9424 0.266 Uiso 0.540(9) 1 calc PR C 1
H10B H 0.1668 0.8869 1.0104 0.266 Uiso 0.540(9) 1 calc PRD C 1
C103 C 0.0494(6) 0.7934(7) 0.9814(3) 0.224(6) Uiso 0.540(9) 1 d PRDU C 1
H10C H 0.0256 0.8368 1.0128 0.269 Uiso 0.540(9) 1 calc PR C 1
H10D H 0.0090 0.8141 0.9454 0.269 Uiso 0.540(9) 1 calc PR C 1
C104 C 0.0489(6) 0.6622(7) 0.9909(3) 0.244(6) Uiso 0.540(9) 1 d PRDU C 1
H10E H 0.0083 0.6212 0.9594 0.293 Uiso 0.540(9) 1 calc PR C 1
H10F H 0.0249 0.6439 1.0268 0.293 Uiso 0.540(9) 1 calc PR C 1
C105 C 0.1436(6) 0.6181(7) 0.9941(3) 0.237(5) Uiso 0.540(9) 1 d PRDU C 1
H10G H 0.1472 0.5530 0.9655 0.285 Uiso 0.540(9) 1 calc PR C 1
H10H H 0.1660 0.5844 1.0323 0.285 Uiso 0.540(9) 1 calc PR C 1
O201 O 0.0594(6) 0.7183(7) 0.9438(3) 0.216(5) Uiso 0.460(9) 1 d PRDU C 2
C202 C 0.0233(6) 0.6794(7) 0.9945(3) 0.238(6) Uiso 0.460(9) 1 d PRDU C 2
H20A H -0.0293 0.6219 0.9843 0.285 Uiso 0.460(9) 1 calc PR C 2
H20B H 0.0005 0.7513 1.0139 0.285 Uiso 0.460(9) 1 calc PR C 2
C203 C 0.0979(6) 0.6195(7) 1.0317(3) 0.237(6) Uiso 0.460(9) 1 d PRDU C 2
H20C H 0.0804 0.5339 1.0390 0.284 Uiso 0.460(9) 1 calc PR C 2
H20D H 0.1102 0.6632 1.0686 0.284 Uiso 0.460(9) 1 calc PR C 2
C204 C 0.1801(6) 0.6214(7) 1.0040(3) 0.222(6) Uiso 0.460(9) 1 d PRDU C 2
H20E H 0.2311 0.6659 1.0278 0.267 Uiso 0.460(9) 1 calc PR C 2
H20F H 0.2012 0.5366 0.9983 0.267 Uiso 0.460(9) 1 calc PR C 2
C205 C 0.1563(6) 0.6824(7) 0.9496(3) 0.209(6) Uiso 0.460(9) 1 d PRDU C 2
H20G H 0.1961 0.7556 0.9479 0.251 Uiso 0.460(9) 1 calc PR C 2
H20H H 0.1663 0.6263 0.9184 0.251 Uiso 0.460(9) 1 calc PR C 2

loop_
_atom_site_aniso_label
_atom_site_aniso_U_11
_atom_site_aniso_U_22
_atom_site_aniso_U_33
_atom_site_aniso_U_23
_atom_site_aniso_U_13
_atom_site_aniso_U_12
Ru1 0.0577(2) 0.04892(19) 0.0539(2) -0.00360(11) 0.01570(13) 0.00860(12)
Cl1 0.0717(6) 0.0663(6) 0.0682(6) 0.0154(5) 0.0184(5) 0.0084(5)
Cl2 0.0793(7) 0.0699(6) 0.0574(5) 0.0028(4) 0.0041(5) -0.0019(5)
N1 0.0708(19) 0.0542(16) 0.0483(15) 0.0018(12) 0.0179(13) 0.0160(14)
O1 0.0924(19) 0.0553(15) 0.0690(16) 0.0046(12) 0.0195(14) 0.0291(14)
O2 0.104(2) 0.086(2) 0.090(2) 0.0161(17) 0.0431(19) 0.0369(18)
C1 0.079(2) 0.059(2) 0.0468(17) 0.0046(15) 0.0121(17) 0.0236(18)
C2 0.092(3) 0.069(2) 0.0466(19) -0.0024(17) 0.0136(19) 0.026(2)
C3 0.086(3) 0.057(2) 0.056(2) 0.0004(16) 0.0161(18) 0.0268(19)
C4 0.107(3) 0.058(2) 0.051(2) 0.0069(17) 0.014(2) 0.026(2)
C5 0.105(3) 0.058(2) 0.0463(18) 0.0042(16) 0.0203(19) 0.024(2)
C6 0.112(3) 0.063(2) 0.061(2) -0.0029(18) 0.013(2) 0.035(2)
C7 0.073(2) 0.0502(19) 0.077(2) -0.0008(17) 0.019(2) 0.0131(17)
C8 0.073(4) 0.053(4) 0.073(3) 0.002(3) 0.011(3) 0.016(3)
O3 0.072(3) 0.056(3) 0.085(4) 0.008(3) 0.003(3) 0.010(3)
C9 0.067(3) 0.058(3) 0.066(3) 0.008(3) 0.012(2) 0.010(3)
C10 0.068(3) 0.076(4) 0.073(3) 0.003(3) 0.009(3) 0.014(3)
C11 0.074(4) 0.085(4) 0.071(4) 0.007(3) 0.014(3) 0.028(3)
C12 0.086(3) 0.070(3) 0.067(3) 0.005(3) 0.022(3) 0.024(3)
C13 0.080(3) 0.060(3) 0.067(3) 0.002(3) 0.020(3) 0.014(3)
C14 0.066(3) 0.068(3) 0.074(4) 0.005(3) 0.020(3) 0.014(3)
C15 0.111(4) 0.088(3) 0.091(4) -0.009(3) 0.024(3) 0.032(3)
O4 0.184(6) 0.153(6) 0.130(5) -0.014(4) 0.075(5) 0.000(5)
C16 0.142(5) 0.109(4) 0.134(5) -0.013(4) 0.038(4) 0.020(4)
C17 0.150(7) 0.124(7) 0.146(9) 0.001(7) 0.008(7) -0.006(6)
C18 0.154(5) 0.113(5) 0.149(5) -0.016(4) 0.031(5) 0.018(5)
C19 0.174(8) 0.175(8) 0.179(8) -0.002(7) 0.024(7) 0.024(7)
Cl3 0.0767(13) 0.127(4) 0.126(5) -0.033(2) -0.0089(19) 0.011(2)
Cl4 0.084(2) 0.166(4) 0.138(3) -0.024(2) -0.0005(16) 0.062(2)
C8' 0.073(5) 0.052(5) 0.075(5) 0.002(5) 0.011(5) 0.014(5)
O3' 0.071(4) 0.056(4) 0.080(4) 0.006(4) 0.011(4) 0.011(4)
C9' 0.069(4) 0.063(4) 0.071(4) 0.005(4) 0.012(4) 0.013(4)
C10' 0.070(4) 0.075(5) 0.071(4) 0.004(4) 0.010(4) 0.017(4)
C11' 0.073(4) 0.081(5) 0.074(5) 0.003(4) 0.014(4) 0.025(4)
C12' 0.090(5) 0.079(4) 0.086(5) -0.004(4) 0.019(4) 0.021(4)
C13' 0.077(5) 0.073(5) 0.077(5) -0.002(4) 0.020(4) 0.017(4)
C14' 0.071(4) 0.067(4) 0.073(5) 0.006(4) 0.017(4) 0.010(4)
C15' 0.118(5) 0.102(5) 0.116(5) -0.007(5) 0.029(5) 0.016(5)
O4' 0.141(8) 0.117(7) 0.121(8) 0.005(7) 0.024(7) 0.000(6)
C16' 0.132(5) 0.107(5) 0.128(5) -0.007(4) 0.034(4) 0.019(4)
C17' 0.152(9) 0.147(9) 0.131(8) -0.019(7) 0.040(7) -0.004(7)
C18' 0.151(7) 0.132(6) 0.149(7) -0.003(6) 0.028(6) 0.017(6)
C19' 0.173(10) 0.175(10) 0.169(11) 0.001(9) 0.027(8) 0.012(8)
Cl3' 0.0767(13) 0.127(4) 0.126(5) -0.033(2) -0.0089(19) 0.011(2)
Cl4' 0.084(2) 0.166(4) 0.138(3) -0.024(2) -0.0005(16) 0.062(2)
C21 0.080(3) 0.073(3) 0.105(3) -0.010(2) 0.030(2) 0.025(2)
C22 0.064(2) 0.112(4) 0.092(3) 0.014(3) 0.014(2) 0.031(3)
C23 0.059(2) 0.119(4) 0.093(3) -0.030(3) 0.008(2) 0.002(3)
C24 0.074(3) 0.084(3) 0.107(3) -0.020(3) 0.038(3) -0.007(2)
C25 0.079(3) 0.087(3) 0.091(3) -0.003(3) 0.043(2) 0.002(2)
C26 0.084(3) 0.091(3) 0.075(3) -0.019(2) 0.038(2) 0.006(2)
C27 0.112(6) 0.078(6) 0.120(7) -0.016(6) 0.021(6) 0.029(5)
C28 0.131(8) 0.097(8) 0.131(9) -0.005(7) 0.016(8) 0.031(7)
C29 0.117(8) 0.094(8) 0.117(9) -0.008(7) 0.014(8) 0.009(7)
C27' 0.120(5) 0.072(4) 0.120(6) -0.016(4) 0.026(5) 0.027(4)
C28' 0.142(6) 0.110(6) 0.152(8) -0.020(6) 0.016(6) 0.054(5)
C29' 0.133(6) 0.083(5) 0.125(7) -0.021(5) 0.018(6) -0.006(5)
C30 0.129(5) 0.101(4) 0.178(6) -0.029(4) 0.067(5) -0.028(4)

loop_
_atom_type_symbol
_atom_type_description
_atom_type_scat_dispersion_real
_atom_type_scat_dispersion_imag
_atom_type_scat_source
C C 0.0033 0.0016 'International Tables Vol C Tables 4.2.6.8 and 6.1.1.4'
H H 0.0000 0.0000 'International Tables Vol C Tables 4.2.6.8 and 6.1.1.4'
N N 0.0061 0.0033 'International Tables Vol C Tables 4.2.6.8 and 6.1.1.4'
O O 0.0106 0.0060 'International Tables Vol C Tables 4.2.6.8 and 6.1.1.4'
Cl Cl 0.1484 0.1585 'International Tables Vol C Tables 4.2.6.8 and 6.1.1.4'
Ru Ru -1.2594 0.8363 'International Tables Vol C Tables 4.2.6.8 and 6.1.1.4'

loop_
_geom_angle_atom_site_label_1
_geom_angle_atom_site_label_2
_geom_angle_atom_site_label_3
_geom_angle
N1 Ru1 C22 130.25(19)
N1 Ru1 C23 97.95(18)
C22 Ru1 C23 39.4(2)
N1 Ru1 C26 144.15(17)
C22 Ru1 C26 67.2(2)
C23 Ru1 C26 79.2(2)
N1 Ru1 C25 108.27(16)
C22 Ru1 C25 80.4(2)
C23 Ru1 C25 66.4(2)
C26 Ru1 C25 37.6(2)
N1 Ru1 C21 167.17(18)
C22 Ru1 C21 37.9(2)
C23 Ru1 C21 69.3(2)
C26 Ru1 C21 37.3(2)
C25 Ru1 C21 68.5(2)
N1 Ru1 C24 88.71(16)
C22 Ru1 C24 69.7(2)
C23 Ru1 C24 37.6(2)
C26 Ru1 C24 67.10(19)
C25 Ru1 C24 36.3(2)
C21 Ru1 C24 81.8(2)
N1 Ru1 Cl2 86.24(9)
C22 Ru1 Cl2 142.83(17)
C23 Ru1 Cl2 162.20(17)
C26 Ru1 Cl2 87.31(15)
C25 Ru1 Cl2 95.87(15)
C21 Ru1 Cl2 106.30(16)
C24 Ru1 Cl2 125.87(17)
N1 Ru1 Cl1 85.89(9)
C22 Ru1 Cl1 86.58(16)
C23 Ru1 Cl1 107.61(18)
C26 Ru1 Cl1 129.34(15)
C25 Ru1 Cl1 164.97(14)
C21 Ru1 Cl1 96.60(15)
C24 Ru1 Cl1 143.38(17)
Cl2 Ru1 Cl1 89.90(4)
C1 N1 C5 116.9(3)
C1 N1 Ru1 122.5(2)
C5 N1 Ru1 120.5(2)
C7 O1 C6 118.4(3)
N1 C1 C2 123.0(3)
N1 C1 H1 118.5
C2 C1 H1 118.5
C1 C2 C3 119.8(4)
C1 C2 H2 120.1
C3 C2 H2 120.1
C2 C3 C4 117.4(3)
C2 C3 C6 120.0(4)
C4 C3 C6 122.6(4)
C5 C4 C3 119.7(4)
C5 C4 H4 120.1
C3 C4 H4 120.1
N1 C5 C4 123.2(4)
N1 C5 H5 118.4
C4 C5 H5 118.4
O1 C6 C3 107.4(3)
O1 C6 H6A 110.2
C3 C6 H6A 110.2
O1 C6 H6B 110.2
C3 C6 H6B 110.2
H6A C6 H6B 108.5
O2 C7 O1 125.0(4)
O2 C7 C8 127.3(6)
O1 C7 C8 107.6(6)
O2 C7 C8' 126.7(10)
O1 C7 C8' 108.2(10)
C8 C7 C8' 5(3)
O3 C8 C7 108.6(9)
O3 C8 H8A 110.0
C7 C8 H8A 110.0
O3 C8 H8B 110.0
C7 C8 H8B 110.0
H8A C8 H8B 108.3
C9 O3 C8 119.7(10)
O3 C9 C10 114.5(6)
O3 C9 C14 125.0(6)
C10 C9 C14 120.0
C11 C10 C9 120.0
C11 C10 Cl3 121.1(5)
C9 C10 Cl3 118.9(5)
C10 C11 C12 120.0
C10 C11 Cl4 119.7(4)
C12 C11 Cl4 120.3(4)
C13 C12 C11 120.0
C13 C12 C15 116.7(5)
C11 C12 C15 123.2(5)
C12 C13 C14 120.0
C12 C13 H13 120.0
C14 C13 H13 120.0
C13 C14 C9 120.0
C13 C14 H14 120.0
C9 C14 H14 120.0
O4 C15 C16 121.5(9)
O4 C15 C12 117.0(9)
C16 C15 C12 121.4(8)
C17 C16 C15 122.1(15)
C17 C16 C18 117.3(15)
C15 C16 C18 118.5(10)
C16 C17 H17A 120.0
C16 C17 H17B 120.0
H17A C17 H17B 120.0
C19 C18 C16 108.5(12)
C19 C18 H18A 110.0
C16 C18 H18A 110.0
C19 C18 H18B 110.0
C16 C18 H18B 110.0
H18A C18 H18B 108.4
C18 C19 H19A 109.5
C18 C19 H19B 109.5
H19A C19 H19B 109.5
C18 C19 H19C 109.5
H19A C19 H19C 109.5
H19B C19 H19C 109.5
O3' C8' C7 117.8(18)
O3' C8' H8'1 107.8
C7 C8' H8'1 107.8
O3' C8' H8'2 107.8
C7 C8' H8'2 107.8
H8'1 C8' H8'2 107.2
C9' O3' C8' 119(2)
O3' C9' C10' 118.4(11)
O3' C9' C14' 119.6(12)
C10' C9' C14' 120.0
C9' C10' C11' 120.0
C9' C10' Cl3' 119.9(10)
C11' C10' Cl3' 120.0(10)
C10' C11' C12' 120.0
C10' C11' Cl4' 120.3(8)
C12' C11' Cl4' 119.7(8)
C13' C12' C11' 120.0
C13' C12' C15' 116.3(10)
C11' C12' C15' 122.5(10)
C14' C13' C12' 120.0
C14' C13' H13' 120.0
C12' C13' H13' 120.0
C13' C14' C9' 120.0
C13' C14' H14' 120.0
C9' C14' H14' 120.0
O4' C15' C16' 123.2(18)
O4' C15' C12' 121.1(17)
C16' C15' C12' 115.0(14)
C17' C16' C15' 100.5(18)
C17' C16' C18' 128(2)
C15' C16' C18' 128.6(17)
C16' C17' H17C 120.0
C16' C17' H17D 120.0
H17C C17' H17D 120.0
C16' C18' C19' 112(2)
C16' C18' H18C 109.1
C19' C18' H18C 109.1
C16' C18' H18D 109.1
C19' C18' H18D 109.1
H18C C18' H18D 107.9
C18' C19' H19D 109.5
C18' C19' H19E 109.5
H19D C19' H19E 109.5
C18' C19' H19F 109.5
H19D C19' H19F 109.5
H19E C19' H19F 109.5
C26 C21 C22 116.8(5)
C26 C21 C27 139.2(13)
C22 C21 C27 103.9(12)
C26 C21 C27' 118.3(7)
C22 C21 C27' 124.8(7)
C27 C21 C27' 21.2(10)
C26 C21 Ru1 70.6(3)
C22 C21 Ru1 69.3(3)
C27 C21 Ru1 129.9(9)
C27' C21 Ru1 129.2(5)
C21 C22 C23 119.7(5)
C21 C22 Ru1 72.8(3)
C23 C22 Ru1 70.5(3)
C21 C22 H22 120.2
C23 C22 H22 120.2
Ru1 C22 H22 128.8
C24 C23 C22 121.4(5)
C24 C23 Ru1 73.1(3)
C22 C23 Ru1 70.1(3)
C24 C23 H23 119.3
C22 C23 H23 119.3
Ru1 C23 H23 130.1
C25 C24 C23 118.0(5)
C25 C24 C30 118.4(6)
C23 C24 C30 123.5(5)
C25 C24 Ru1 71.4(3)
C23 C24 Ru1 69.3(3)
C30 C24 Ru1 127.9(4)
C24 C25 C26 121.2(5)
C24 C25 Ru1 72.3(3)
C26 C25 Ru1 70.7(3)
C24 C25 H25 119.4
C26 C25 H25 119.4
Ru1 C25 H25 130.3
C21 C26 C25 122.9(5)
C21 C26 Ru1 72.0(2)
C25 C26 Ru1 71.7(2)
C21 C26 H26 118.6
C25 C26 H26 118.6
Ru1 C26 H26 130.6
C29 C27 C28 112.1(18)
C29 C27 C21 106.3(18)
C28 C27 C21 115.8(18)
C29 C27 H27 107.4
C28 C27 H27 107.4
C21 C27 H27 107.4
C27 C28 H28A 109.5
C27 C28 H28B 109.5
H28A C28 H28B 109.5
C27 C28 H28C 109.5
H28A C28 H28C 109.5
H28B C28 H28C 109.5
C27 C29 H29A 109.5
C27 C29 H29B 109.5
H29A C29 H29B 109.5
C27 C29 H29C 109.5
H29A C29 H29C 109.5
H29B C29 H29C 109.5
C29' C27' C28' 109.4(9)
C29' C27' C21 117.4(8)
C28' C27' C21 106.7(9)
C29' C27' H27' 107.7
C28' C27' H27' 107.7
C21 C27' H27' 107.7
C27' C28' H28D 109.5
C27' C28' H28E 109.5
H28D C28' H28E 109.5
C27' C28' H28F 109.5
H28D C28' H28F 109.5
H28E C28' H28F 109.5
C27' C29' H29D 109.5
C27' C29' H29E 109.5
H29D C29' H29E 109.5
C27' C29' H29F 109.5
H29D C29' H29F 109.5
H29E C29' H29F 109.5
C24 C30 H30A 109.5
C24 C30 H30B 109.5
H30A C30 H30B 109.5
C24 C30 H30C 109.5
H30A C30 H30C 109.5
H30B C30 H30C 109.5
C102 O101 C105 110.0(8)
O101 C102 C103 107.4(5)
O101 C102 H10A 110.2
C103 C102 H10A 110.2
O101 C102 H10B 110.2
C103 C102 H10B 110.2
H10A C102 H10B 108.5
C104 C103 C102 108.0
C104 C103 H10C 110.1
C102 C103 H10C 110.1
C104 C103 H10D 110.1
C102 C103 H10D 110.1
H10C C103 H10D 108.4
C103 C104 C105 108.0
C103 C104 H10E 110.1
C105 C104 H10E 110.1
C103 C104 H10F 110.1
C105 C104 H10F 110.1
H10E C104 H10F 108.4
C104 C105 O101 106.2(5)
C104 C105 H10G 110.5
O101 C105 H10G 110.5
C104 C105 H10H 110.5
O101 C105 H10H 110.5
H10G C105 H10H 108.7
C202 O201 C205 108.0
O201 C202 C203 108.0
O201 C202 H20A 110.1
C203 C202 H20A 110.1
O201 C202 H20B 110.1
C203 C202 H20B 110.1
H20A C202 H20B 108.4
C202 C203 C204 108.0
C202 C203 H20C 110.1
C204 C203 H20C 110.1
C202 C203 H20D 110.1
C204 C203 H20D 110.1
H20C C203 H20D 108.4
C205 C204 C203 108.0
C205 C204 H20E 110.1
C203 C204 H20E 110.1
C205 C204 H20F 110.1
C203 C204 H20F 110.1
H20E C204 H20F 108.4
O201 C205 C204 108.0
O201 C205 H20G 110.1
C204 C205 H20G 110.1
O201 C205 H20H 110.1
C204 C205 H20H 110.1
H20G C205 H20H 108.4

loop_
_geom_bond_atom_site_label_1
_geom_bond_atom_site_label_2
_geom_bond_distance
Ru1 N1 2.133(3)
Ru1 C22 2.135(5)
Ru1 C23 2.139(5)
Ru1 C26 2.163(4)
Ru1 C25 2.177(4)
Ru1 C21 2.180(4)
Ru1 C24 2.188(5)
Ru1 Cl2 2.4047(11)
Ru1 Cl1 2.4111(10)
N1 C1 1.338(5)
N1 C5 1.341(5)
O1 C7 1.324(5)
O1 C6 1.441(5)
O2 C7 1.183(5)
C1 C2 1.376(5)
C1 H1 0.9300
C2 C3 1.379(5)
C2 H2 0.9300
C3 C4 1.380(5)
C3 C6 1.505(5)
C4 C5 1.372(5)
C4 H4 0.9300
C5 H5 0.9300
C6 H6A 0.9700
C6 H6B 0.9700
C7 C8 1.513(9)
C7 C8' 1.520(16)
C8 O3 1.429(9)
C8 H8A 0.9700
C8 H8B 0.9700
O3 C9 1.344(7)
C9 C10 1.3900
C9 C14 1.3900
C10 C11 1.3900
C10 Cl3 1.715(6)
C11 C12 1.3900
C11 Cl4 1.723(5)
C12 C13 1.3900
C12 C15 1.523(8)
C13 C14 1.3900
C13 H13 0.9300
C14 H14 0.9300
C15 O4 1.237(11)
C15 C16 1.478(13)
C16 C17 1.268(19)
C16 C18 1.542(14)
C17 H17A 0.9300
C17 H17B 0.9300
C18 C19 1.53(2)
C18 H18A 0.9700
C18 H18B 0.9700
C19 H19A 0.9600
C19 H19B 0.9600
C19 H19C 0.9600
C8' O3' 1.430(15)
C8' H8'1 0.9700
C8' H8'2 0.9700
O3' C9' 1.375(13)
C9' C10' 1.3900
C9' C14' 1.3900
C10' C11' 1.3900
C10' Cl3' 1.714(13)
C11' C12' 1.3900
C11' Cl4' 1.702(10)
C12' C13' 1.3900
C12' C15' 1.555(14)
C13' C14' 1.3900
C13' H13' 0.9300
C14' H14' 0.9300
C15' O4' 1.258(19)
C15' C16' 1.478(17)
C16' C17' 1.27(2)
C16' C18' 1.495(19)
C17' H17C 0.9300
C17' H17D 0.9300
C18' C19' 1.54(2)
C18' H18C 0.9700
C18' H18D 0.9700
C19' H19D 0.9600
C19' H19E 0.9600
C19' H19F 0.9600
C21 C26 1.391(7)
C21 C22 1.401(8)
C21 C27 1.533(16)
C21 C27' 1.551(10)
C22 C23 1.440(8)
C22 H22 0.9300
C23 C24 1.395(8)
C23 H23 0.9300
C24 C25 1.361(7)
C24 C30 1.522(8)
C25 C26 1.400(7)
C25 H25 0.9300
C26 H26 0.9300
C27 C29 1.475(19)
C27 C28 1.484(17)
C27 H27 0.9800
C28 H28A 0.9600
C28 H28B 0.9600
C28 H28C 0.9600
C29 H29A 0.9600
C29 H29B 0.9600
C29 H29C 0.9600
C27' C29' 1.491(13)
C27' C28' 1.518(11)
C27' H27' 0.9800
C28' H28D 0.9600
C28' H28E 0.9600
C28' H28F 0.9600
C29' H29D 0.9600
C29' H29E 0.9600
C29' H29F 0.9600
C30 H30A 0.9600
C30 H30B 0.9600
C30 H30C 0.9600
O101 C102 1.381(10)
O101 C105 1.423(10)
C102 C103 1.4200
C102 H10A 0.9700
C102 H10B 0.9700
C103 C104 1.4200
C103 H10C 0.9700
C103 H10D 0.9700
C104 C105 1.4200
C104 H10E 0.9700
C104 H10F 0.9700
C105 H10G 0.9700
C105 H10H 0.9700
O201 C202 1.4200
O201 C205 1.4200
C202 C203 1.4200
C202 H20A 0.9700
C202 H20B 0.9700
C203 C204 1.4200
C203 H20C 0.9700
C203 H20D 0.9700
C204 C205 1.4200
C204 H20E 0.9700
C204 H20F 0.9700
C205 H20G 0.9700
C205 H20H 0.9700

loop_
_geom_torsion_atom_site_label_1
_geom_torsion_atom_site_label_2
_geom_torsion_atom_site_label_3
_geom_torsion_atom_site_label_4
_geom_torsion
C22 Ru1 N1 C1 -32.3(4)
C23 Ru1 N1 C1 -57.6(4)
C26 Ru1 N1 C1 -140.0(4)
C25 Ru1 N1 C1 -125.2(3)
C21 Ru1 N1 C1 -52.1(9)
C24 Ru1 N1 C1 -94.1(4)
Cl2 Ru1 N1 C1 139.8(3)
Cl1 Ru1 N1 C1 49.7(3)
C22 Ru1 N1 C5 142.6(4)
C23 Ru1 N1 C5 117.4(4)
C26 Ru1 N1 C5 35.0(5)
C25 Ru1 N1 C5 49.8(4)
C21 Ru1 N1 C5 122.9(8)
C24 Ru1 N1 C5 80.9(4)
Cl2 Ru1 N1 C5 -45.2(3)
Cl1 Ru1 N1 C5 -135.4(3)
C5 N1 C1 C2 -2.0(6)
Ru1 N1 C1 C2 173.2(3)
N1 C1 C2 C3 0.1(7)
C1 C2 C3 C4 1.4(7)
C1 C2 C3 C6 -179.4(5)
C2 C3 C4 C5 -1.1(7)
C6 C3 C4 C5 179.8(5)
C1 N1 C5 C4 2.3(7)
Ru1 N1 C5 C4 -172.9(4)
C3 C4 C5 N1 -0.9(8)
C7 O1 C6 C3 148.5(4)
C2 C3 C6 O1 177.0(5)
C4 C3 C6 O1 -3.9(7)
C6 O1 C7 O2 2.8(7)
C6 O1 C7 C8 -174.4(10)
C6 O1 C7 C8' -180(2)
O2 C7 C8 O3 -19(2)
O1 C7 C8 O3 157.8(10)
C8' C7 C8 O3 -104(15)
C7 C8 O3 C9 85.9(16)
C8 O3 C9 C10 178.8(7)
C8 O3 C9 C14 -9.3(13)
O3 C9 C10 C11 172.3(10)
C14 C9 C10 C11 0.0
O3 C9 C10 Cl3 -8.5(10)
C14 C9 C10 Cl3 179.2(10)
C9 C10 C11 C12 0.0
Cl3 C10 C11 C12 -179.2(11)
C9 C10 C11 Cl4 179.1(5)
Cl3 C10 C11 Cl4 -0.1(10)
C10 C11 C12 C13 0.0
Cl4 C11 C12 C13 -179.1(5)
C10 C11 C12 C15 -177.3(7)
Cl4 C11 C12 C15 3.6(7)
C11 C12 C13 C14 0.0
C15 C12 C13 C14 177.5(7)
C12 C13 C14 C9 0.0
O3 C9 C14 C13 -171.5(11)
C10 C9 C14 C13 0.0
C13 C12 C15 O4 -106.4(9)
C11 C12 C15 O4 71.0(10)
C13 C12 C15 C16 76.3(10)
C11 C12 C15 C16 -106.3(10)
O4 C15 C16 C17 152.1(16)
C12 C15 C16 C17 -31(2)
O4 C15 C16 C18 -10.9(17)
C12 C15 C16 C18 166.3(10)
C17 C16 C18 C19 102(2)
C15 C16 C18 C19 -94.6(15)
O2 C7 C8' O3' -25(4)
O1 C7 C8' O3' 157(3)
C8 C7 C8' O3' 73(14)
C7 C8' O3' C9' 75(4)
C8' O3' C9' C10' -174.0(15)
C8' O3' C9' C14' 22(3)
O3' C9' C10' C11' -164(2)
C14' C9' C10' C11' 0.0
O3' C9' C10' Cl3' 18(2)
C14' C9' C10' Cl3' -178(2)
C9' C10' C11' C12' 0.0
Cl3' C10' C11' C12' 178(2)
C9' C10' C11' Cl4' 177.7(11)
Cl3' C10' C11' Cl4' -4(2)
C10' C11' C12' C13' 0.0
Cl4' C11' C12' C13' -177.7(11)
C10' C11' C12' C15' 167.3(15)
Cl4' C11' C12' C15' -10.4(15)
C11' C12' C13' C14' 0.0
C15' C12' C13' C14' -168.0(14)
C12' C13' C14' C9' 0.0
O3' C9' C14' C13' 164(2)
C10' C9' C14' C13' 0.0
C13' C12' C15' O4' 46(3)
C11' C12' C15' O4' -122(2)
C13' C12' C15' C16' -124.8(16)
C11' C12' C15' C16' 67(2)
O4' C15' C16' C17' -113(3)
C12' C15' C16' C17' 58(3)
O4' C15' C16' C18' 48(4)
C12' C15' C16' C18' -141(3)
C17' C16' C18' C19' 162(3)
C15' C16' C18' C19' 6(4)
N1 Ru1 C21 C26 -105.2(8)
C22 Ru1 C21 C26 -130.1(5)
C23 Ru1 C21 C26 -99.4(4)
C25 Ru1 C21 C26 -27.6(3)
C24 Ru1 C21 C26 -62.7(3)
Cl2 Ru1 C21 C26 62.4(3)
Cl1 Ru1 C21 C26 154.2(3)
N1 Ru1 C21 C22 24.9(9)
C23 Ru1 C21 C22 30.7(3)
C26 Ru1 C21 C22 130.1(5)
C25 Ru1 C21 C22 102.5(4)
C24 Ru1 C21 C22 67.4(4)
Cl2 Ru1 C21 C22 -167.5(3)
Cl1 Ru1 C21 C22 -75.7(3)
N1 Ru1 C21 C27 116.0(17)
C22 Ru1 C21 C27 91.1(16)
C23 Ru1 C21 C27 121.8(16)
C26 Ru1 C21 C27 -138.8(16)
C25 Ru1 C21 C27 -166.4(16)
C24 Ru1 C21 C27 158.5(16)
Cl2 Ru1 C21 C27 -76.4(15)
Cl1 Ru1 C21 C27 15.4(15)
N1 Ru1 C21 C27' 143.5(9)
C22 Ru1 C21 C27' 118.7(9)
C23 Ru1 C21 C27' 149.3(9)
C26 Ru1 C21 C27' -111.3(9)
C25 Ru1 C21 C27' -138.8(9)
C24 Ru1 C21 C27' -174.0(9)
Cl2 Ru1 C21 C27' -48.9(8)
Cl1 Ru1 C21 C27' 43.0(8)
C26 C21 C22 C23 -0.7(7)
C27 C21 C22 C23 177.6(10)
C27' C21 C22 C23 -178.7(6)
Ru1 C21 C22 C23 -54.7(4)
C26 C21 C22 Ru1 54.0(4)
C27 C21 C22 Ru1 -127.8(9)
C27' C21 C22 Ru1 -124.0(6)
N1 Ru1 C22 C21 -173.0(3)
C23 Ru1 C22 C21 -131.2(5)
C26 Ru1 C22 C21 -30.2(3)
C25 Ru1 C22 C21 -67.1(3)
C24 Ru1 C22 C21 -103.1(4)
Cl2 Ru1 C22 C21 20.0(5)
Cl1 Ru1 C22 C21 105.3(3)
N1 Ru1 C22 C23 -41.7(4)
C26 Ru1 C22 C23 101.0(4)
C25 Ru1 C22 C23 64.2(3)
C21 Ru1 C22 C23 131.2(5)
C24 Ru1 C22 C23 28.1(3)
Cl2 Ru1 C22 C23 151.3(3)
Cl1 Ru1 C22 C23 -123.4(3)
C21 C22 C23 C24 1.4(7)
Ru1 C22 C23 C24 -54.4(4)
C21 C22 C23 Ru1 55.8(4)
N1 Ru1 C23 C24 -77.4(3)
C22 Ru1 C23 C24 133.5(5)
C26 Ru1 C23 C24 66.4(3)
C25 Ru1 C23 C24 29.2(3)
C21 Ru1 C23 C24 103.9(3)
Cl2 Ru1 C23 C24 25.2(7)
Cl1 Ru1 C23 C24 -165.6(3)
N1 Ru1 C23 C22 149.1(3)
C26 Ru1 C23 C22 -67.1(3)
C25 Ru1 C23 C22 -104.3(3)
C21 Ru1 C23 C22 -29.6(3)
C24 Ru1 C23 C22 -133.5(5)
Cl2 Ru1 C23 C22 -108.3(6)
Cl1 Ru1 C23 C22 60.9(3)
C22 C23 C24 C25 -0.9(7)
Ru1 C23 C24 C25 -54.0(4)
C22 C23 C24 C30 175.6(5)
Ru1 C23 C24 C30 122.5(5)
C22 C23 C24 Ru1 53.1(4)
N1 Ru1 C24 C25 -124.1(3)
C22 Ru1 C24 C25 101.7(4)
C23 Ru1 C24 C25 131.1(5)
C26 Ru1 C24 C25 28.8(3)
C21 Ru1 C24 C25 64.6(4)
Cl2 Ru1 C24 C25 -39.6(4)
Cl1 Ru1 C24 C25 154.6(3)
N1 Ru1 C24 C23 104.8(3)
C22 Ru1 C24 C23 -29.4(3)
C26 Ru1 C24 C23 -102.3(3)
C25 Ru1 C24 C23 -131.1(5)
C21 Ru1 C24 C23 -66.5(3)
Cl2 Ru1 C24 C23 -170.7(3)
Cl1 Ru1 C24 C23 23.5(4)
N1 Ru1 C24 C30 -12.1(6)
C22 Ru1 C24 C30 -146.4(6)
C23 Ru1 C24 C30 -117.0(7)
C26 Ru1 C24 C30 140.7(6)
C25 Ru1 C24 C30 111.9(7)
C21 Ru1 C24 C30 176.5(6)
Cl2 Ru1 C24 C30 72.3(6)
Cl1 Ru1 C24 C30 -93.5(6)
C23 C24 C25 C26 -0.2(7)
C30 C24 C25 C26 -176.9(5)
Ru1 C24 C25 C26 -53.2(4)
C23 C24 C25 Ru1 53.0(4)
C30 C24 C25 Ru1 -123.7(5)
N1 Ru1 C25 C24 60.7(4)
C22 Ru1 C25 C24 -68.7(4)
C23 Ru1 C25 C24 -30.1(3)
C26 Ru1 C25 C24 -133.5(5)
C21 Ru1 C25 C24 -106.1(4)
Cl2 Ru1 C25 C24 148.7(3)
Cl1 Ru1 C25 C24 -99.2(6)
N1 Ru1 C25 C26 -165.8(3)
C22 Ru1 C25 C26 64.8(3)
C23 Ru1 C25 C26 103.4(4)
C21 Ru1 C25 C26 27.4(3)
C24 Ru1 C25 C26 133.5(5)
Cl2 Ru1 C25 C26 -77.8(3)
Cl1 Ru1 C25 C26 34.3(8)
C22 C21 C26 C25 -0.4(7)
C27 C21 C26 C25 -177.8(14)
C27' C21 C26 C25 177.7(6)
Ru1 C21 C26 C25 52.9(4)
C22 C21 C26 Ru1 -53.3(4)
C27 C21 C26 Ru1 129.3(14)
C27' C21 C26 Ru1 124.8(6)
C24 C25 C26 C21 0.9(7)
Ru1 C25 C26 C21 -53.0(4)
C24 C25 C26 Ru1 53.9(4)
N1 Ru1 C26 C21 158.5(3)
C22 Ru1 C26 C21 30.6(3)
C23 Ru1 C26 C21 70.0(4)
C25 Ru1 C26 C21 135.1(5)
C24 Ru1 C26 C21 107.3(4)
Cl2 Ru1 C26 C21 -121.7(3)
Cl1 Ru1 C26 C21 -34.0(4)
N1 Ru1 C26 C25 23.4(5)
C22 Ru1 C26 C25 -104.5(4)
C23 Ru1 C26 C25 -65.2(3)
C21 Ru1 C26 C25 -135.1(5)
C24 Ru1 C26 C25 -27.8(3)
Cl2 Ru1 C26 C25 103.2(3)
Cl1 Ru1 C26 C25 -169.1(3)
C26 C21 C27 C29 -38(2)
C22 C21 C27 C29 144.7(15)
C27' C21 C27 C29 -27(2)
Ru1 C21 C27 C29 70(2)
C26 C21 C27 C28 87(2)
C22 C21 C27 C28 -90.1(19)
C27' C21 C27 C28 98(4)
Ru1 C21 C27 C28 -164.6(14)
C26 C21 C27' C29' -34.6(11)
C22 C21 C27' C29' 143.4(8)
C27 C21 C27' C29' 154(4)
Ru1 C21 C27' C29' 52.8(12)
C26 C21 C27' C28' 88.5(9)
C22 C21 C27' C28' -93.5(9)
C27 C21 C27' C28' -83(3)
Ru1 C21 C27' C28' 175.8(8)
C105 O101 C102 C103 -6.2(14)
O101 C102 C103 C104 3.8(8)
C102 C103 C104 C105 0.0
C103 C104 C105 O101 -3.6(8)
C102 O101 C105 C104 6.1(13)
C205 O201 C202 C203 0.0
O201 C202 C203 C204 0.0
C202 C203 C204 C205 0.0
C202 O201 C205 C204 0.0
C203 C204 C205 O201 0.0
